data_2014378
loop_
_publ_author_name
'Din\,cer, Muharrem'
'\"Ozdemir, Nam\?ik'
'\,Cukuroval\?i, Alaaddin'
'Y\?ilmaz, \.Ibrahim'
'B\"uy\"ukg\"ung\"or, Orhan'

_publ_section_title
;
 Benzoin 4-ethylthiosemicarbazone
;
_journal_coeditor_code SF1021
_journal_issue 1
_journal_name_full 'Acta Crystallographica Section C'
_journal_page_first o13
_journal_page_last o15
_journal_paper_doi 10.1107/S0108270105037728
_journal_volume 62
_journal_year 2006
_chemical_formula_iupac 'C17 H19 N3 O S'
_chemical_formula_moiety 'C17 H19 N3 O S'
_chemical_formula_sum 'C17 H19 N3 O S'
_chemical_formula_weight 313.41
_chemical_name_common Benzoin-4-ethylthiosemicarbazone
_chemical_name_systematic
;
2-hydroxy-1,2-diphenylethanone 4-ethylthiosemicarbazone
;
_space_group_IT_number 4
_symmetry_cell_setting monoclinic
_symmetry_space_group_name_Hall 'P 2yb'
_symmetry_space_group_name_H-M 'P 1 21 1'
_atom_sites_solution_hydrogens geom
_atom_sites_solution_primary direct
_atom_sites_solution_secondary difmap
_audit_creation_method SHELXL97
_cell_angle_alpha 90.00
_cell_angle_beta 98.660(5)
_cell_angle_gamma 90.00
_cell_formula_units_Z 2
_cell_length_a 5.5803(3)
_cell_length_b 11.5739(10)
_cell_length_c 13.1420(8)
_cell_measurement_reflns_used 18162
_cell_measurement_temperature 296
_cell_measurement_theta_max 27.87
_cell_measurement_theta_min 2.36
_cell_volume 839.11(10)
_computing_cell_refinement X-AREA
_computing_data_collection 'X-AREA (Stoe & Cie, 2002)'
_computing_data_reduction 'X-RED32 (Stoe & Cie, 2002)'
_computing_molecular_graphics 'OTREP-3 for Windows (Farrugia, 1997)'
_computing_publication_material 'WinGX (Farrugia, 1999) and PLATON (Spek, 2003)'
_computing_structure_refinement 'SHELXL97 (Sheldrick, 1997)'
_computing_structure_solution 'SHELXS97 (Sheldrick, 1997)'
_diffrn_ambient_temperature 296
_diffrn_detector_area_resol_mean 6.67
_diffrn_measured_fraction_theta_full 0.995
_diffrn_measured_fraction_theta_max 0.995
_diffrn_measurement_device_type 'Stoe IPDS-2'
_diffrn_measurement_method \w
_diffrn_radiation_monochromator 'plane graphite'
_diffrn_radiation_source 'sealed X-ray tube, 12 x 0.4 mm long-fine focus'
_diffrn_radiation_type MoK\a
_diffrn_radiation_wavelength 0.71073
_diffrn_reflns_av_R_equivalents 0.0953
_diffrn_reflns_av_sigmaI/netI 0.0704
_diffrn_reflns_limit_h_max 7
_diffrn_reflns_limit_h_min -7
_diffrn_reflns_limit_k_max 15
_diffrn_reflns_limit_k_min -15
_diffrn_reflns_limit_l_max 17
_diffrn_reflns_limit_l_min -17
_diffrn_reflns_number 14309
_diffrn_reflns_theta_full 27.83
_diffrn_reflns_theta_max 27.83
_diffrn_reflns_theta_min 2.36
_diffrn_standards_decay_% 0
_diffrn_standards_interval_count 0
_diffrn_standards_number 0
_exptl_absorpt_coefficient_mu 0.198
_exptl_absorpt_correction_T_max 0.9683
_exptl_absorpt_correction_T_min 0.8640
_exptl_absorpt_correction_type integration
_exptl_absorpt_process_details '(X-RED32; Stoe & Cie, 2002)'
_exptl_crystal_colour colourless
_exptl_crystal_density_diffrn 1.240
_exptl_crystal_density_method 'not measured'
_exptl_crystal_description rod
_exptl_crystal_F_000 332
_exptl_crystal_size_max 0.80
_exptl_crystal_size_mid 0.42
_exptl_crystal_size_min 0.16
_refine_diff_density_max 0.349
_refine_diff_density_min -0.237
_refine_ls_abs_structure_details 'Flack (1983), with how many Friedel pairs'
_refine_ls_abs_structure_Flack -0.12(10)
_refine_ls_extinction_method none
_refine_ls_goodness_of_fit_ref 1.023
_refine_ls_hydrogen_treatment constr
_refine_ls_matrix_type full
_refine_ls_number_parameters 193
_refine_ls_number_reflns 3958
_refine_ls_number_restraints 1
_refine_ls_restrained_S_all 1.023
_refine_ls_R_factor_all 0.0743
_refine_ls_R_factor_gt 0.0483
_refine_ls_shift/su_max 0.000
_refine_ls_shift/su_mean 0.000
_refine_ls_structure_factor_coef Fsqd
_refine_ls_weighting_details 'calc w = 1/[\s^2^(Fo^2^)+(0.0682P)^2^] where P=(Fo^2^+2Fc^2^)/3'
_refine_ls_weighting_scheme calc
_refine_ls_wR_factor_gt 0.1226
_refine_ls_wR_factor_ref 0.1350
_reflns_number_gt 2723
_reflns_number_total 3958
_reflns_threshold_expression I>2\s(I)
_cod_data_source_file sf1021.cif
_cod_data_source_block I
_cod_original_sg_symbol_H-M 'P 21'
_cod_database_code 2014378
_cod_database_fobs_code 2014378

loop_
_symmetry_equiv_pos_as_xyz
'x, y, z'
'-x, y+1/2, -z'

loop_
_atom_site_label
_atom_site_fract_x
_atom_site_fract_y
_atom_site_fract_z
_atom_site_U_iso_or_equiv
_atom_site_adp_type
_atom_site_calc_flag
_atom_site_refinement_flags
_atom_site_occupancy
_atom_site_disorder_assembly
_atom_site_disorder_group
_atom_site_type_symbol
S1 0.25501(14) 0.47167(7) 0.45274(7) 0.0794(3) Uani d . 1 . . S
O1 0.8517(3) 0.49564(17) 0.25301(17) 0.0716(5) Uani d . 1 . . O
H1 0.9684 0.4947 0.2991 0.107 Uiso calc R 1 . . H
N1 0.7012(4) 0.27297(19) 0.33281(17) 0.0545(5) Uani d . 1 . . N
N2 0.5566(4) 0.3641(2) 0.35079(18) 0.0603(5) Uani d . 1 . . N
H2N 0.5574 0.4268 0.3157 0.072 Uiso calc R 1 . . H
N3 0.3995(5) 0.2502(3) 0.4667(2) 0.0810(6) Uani d . 1 . . N
H3N 0.4970 0.1984 0.4500 0.097 Uiso calc R 1 . . H
C1 0.8368(4) 0.2838(2) 0.26239(19) 0.0515(5) Uani d . 1 . . C
C2 0.4123(5) 0.3541(3) 0.4246(2) 0.0615(6) Uani d . 1 . . C
C3 0.2341(6) 0.2141(3) 0.5399(3) 0.0810(6) Uani d . 1 . . C
H3A 0.0800 0.2538 0.5233 0.097 Uiso calc R 1 . . H
H3B 0.2044 0.1317 0.5338 0.097 Uiso calc R 1 . . H
C4 0.3428(10) 0.2419(4) 0.6448(3) 0.1108(13) Uani d . 1 . . C
H4A 0.2350 0.2189 0.6916 0.166 Uiso calc R 1 . . H
H4B 0.3712 0.3236 0.6506 0.166 Uiso calc R 1 . . H
H4C 0.4938 0.2014 0.6613 0.166 Uiso calc R 1 . . H
C5 0.8461(4) 0.3916(2) 0.1954(2) 0.0566(6) Uani d . 1 . . C
H5 0.9942 0.3878 0.1638 0.068 Uiso calc R 1 . . H
C6 0.6308(5) 0.3937(2) 0.1098(2) 0.0612(6) Uani d . 1 . . C
C7 0.4549(5) 0.4798(3) 0.1052(3) 0.0775(8) Uani d . 1 . . C
H7 0.4672 0.5375 0.1549 0.093 Uiso calc R 1 . . H
C8 0.2606(6) 0.4784(4) 0.0251(4) 0.0962(12) Uani d . 1 . . C
H8 0.1438 0.5362 0.0210 0.115 Uiso calc R 1 . . H
C9 0.2397(7) 0.3935(5) -0.0472(3) 0.1060(16) Uani d . 1 . . C
H9 0.1073 0.3932 -0.0994 0.127 Uiso calc R 1 . . H
C10 0.4116(7) 0.3083(4) -0.0440(3) 0.0969(12) Uani d . 1 . . C
H10 0.3979 0.2505 -0.0937 0.116 Uiso calc R 1 . . H
C11 0.6072(6) 0.3103(3) 0.0355(2) 0.0741(8) Uani d . 1 . . C
H11 0.7252 0.2533 0.0379 0.089 Uiso calc R 1 . . H
C12 0.9929(4) 0.1818(2) 0.2484(2) 0.0494(5) Uani d . 1 . . C
C13 1.1594(5) 0.1825(2) 0.1804(2) 0.0608(6) Uani d . 1 . . C
H13 1.1716 0.2470 0.1394 0.073 Uiso calc R 1 . . H
C14 1.3084(5) 0.0879(3) 0.1726(2) 0.0691(8) Uani d . 1 . . C
H14 1.4194 0.0897 0.1264 0.083 Uiso calc R 1 . . H
C15 1.2939(5) -0.0068(3) 0.2313(2) 0.0718(8) Uani d . 1 . . C
H15 1.3947 -0.0697 0.2255 0.086 Uiso calc R 1 . . H
C16 1.1293(6) -0.0102(3) 0.3002(2) 0.0733(7) Uani d . 1 . . C
H16 1.1204 -0.0751 0.3412 0.088 Uiso calc R 1 . . H
C17 0.9779(5) 0.0830(2) 0.3077(2) 0.0630(7) Uani d . 1 . . C
H17 0.8647 0.0796 0.3528 0.076 Uiso calc R 1 . . H

loop_
_atom_site_aniso_label
_atom_site_aniso_U_11
_atom_site_aniso_U_22
_atom_site_aniso_U_33
_atom_site_aniso_U_12
_atom_site_aniso_U_13
_atom_site_aniso_U_23
S1 0.0761(4) 0.0861(6) 0.0792(5) 0.0173(4) 0.0216(3) -0.0167(4)
O1 0.0782(11) 0.0463(10) 0.0911(14) 0.0004(9) 0.0155(10) -0.0025(9)
N1 0.0533(10) 0.0556(12) 0.0555(12) 0.0051(9) 0.0111(9) -0.0015(10)
N2 0.0635(11) 0.0553(12) 0.0664(14) 0.0089(10) 0.0237(11) 0.0005(10)
N3 0.0910(13) 0.0836(14) 0.0745(13) 0.0006(11) 0.0326(10) 0.0022(10)
C1 0.0477(11) 0.0546(14) 0.0531(14) -0.0011(10) 0.0108(10) 0.0002(10)
C2 0.0575(13) 0.0713(16) 0.0561(15) 0.0072(12) 0.0101(12) -0.0074(13)
C3 0.0910(13) 0.0836(14) 0.0745(13) 0.0006(11) 0.0326(10) 0.0022(10)
C4 0.143(3) 0.093(3) 0.096(3) -0.018(3) 0.017(3) -0.009(2)
C5 0.0523(12) 0.0520(13) 0.0686(16) 0.0025(11) 0.0197(11) 0.0091(12)
C6 0.0570(13) 0.0622(15) 0.0679(16) 0.0030(12) 0.0204(12) 0.0212(13)
C7 0.0687(16) 0.0711(19) 0.097(2) 0.0115(15) 0.0260(15) 0.0314(19)
C8 0.0698(18) 0.104(3) 0.115(3) 0.012(2) 0.0154(19) 0.055(3)
C9 0.080(2) 0.158(5) 0.077(2) -0.006(3) -0.0009(19) 0.053(3)
C10 0.089(2) 0.138(4) 0.062(2) 0.001(2) 0.0042(17) 0.018(2)
C11 0.0742(17) 0.088(2) 0.0613(18) 0.0064(15) 0.0144(14) 0.0121(15)
C12 0.0471(11) 0.0499(12) 0.0514(12) -0.0010(9) 0.0074(9) -0.0023(9)
C13 0.0554(12) 0.0575(15) 0.0733(17) 0.0047(11) 0.0219(12) 0.0099(12)
C14 0.0587(14) 0.0712(18) 0.082(2) 0.0099(13) 0.0253(14) 0.0011(15)
C15 0.0666(14) 0.0652(18) 0.082(2) 0.0165(14) 0.0074(13) -0.0058(16)
C16 0.0920(18) 0.0564(16) 0.0722(18) 0.0127(15) 0.0145(15) 0.0066(14)
C17 0.0714(15) 0.0569(15) 0.0641(16) 0.0042(12) 0.0216(13) 0.0018(12)

loop_
_atom_type_symbol
_atom_type_description
_atom_type_scat_dispersion_real
_atom_type_scat_dispersion_imag
_atom_type_scat_source
C C 0.0033 0.0016 'International Tables Vol C Tables 4.2.6.8 and 6.1.1.4'
H H 0.0000 0.0000 'International Tables Vol C Tables 4.2.6.8 and 6.1.1.4'
N N 0.0061 0.0033 'International Tables Vol C Tables 4.2.6.8 and 6.1.1.4'
O O 0.0106 0.0060 'International Tables Vol C Tables 4.2.6.8 and 6.1.1.4'
S S 0.1246 0.1234 'International Tables Vol C Tables 4.2.6.8 and 6.1.1.4'

loop_
_geom_angle_atom_site_label_1
_geom_angle_atom_site_label_2
_geom_angle_atom_site_label_3
_geom_angle
_geom_angle_publ_flag
C5 O1 H1 109.5 ?
C1 N1 N2 118.3(2) yes
C2 N2 N1 119.1(2) yes
C2 N2 H2N 120.5 ?
N1 N2 H2N 120.5 ?
C2 N3 C3 126.8(3) yes
C2 N3 H3N 116.6 ?
C3 N3 H3N 116.6 ?
N1 C1 C12 115.3(2) ?
N1 C1 C5 124.6(2) yes
C12 C1 C5 120.1(2) ?
N3 C2 N2 116.8(3) ?
N3 C2 S1 125.0(2) yes
N2 C2 S1 118.1(2) yes
C4 C3 N3 109.8(3) yes
C4 C3 H3A 109.7 ?
N3 C3 H3A 109.7 ?
C4 C3 H3B 109.7 ?
N3 C3 H3B 109.7 ?
H3A C3 H3B 108.2 ?
C3 C4 H4A 109.5 ?
C3 C4 H4B 109.5 ?
H4A C4 H4B 109.5 ?
C3 C4 H4C 109.5 ?
H4A C4 H4C 109.5 ?
H4B C4 H4C 109.5 ?
O1 C5 C6 109.4(2) yes
O1 C5 C1 112.6(2) yes
C6 C5 C1 110.3(2) yes
O1 C5 H5 108.1 ?
C6 C5 H5 108.1 ?
C1 C5 H5 108.1 ?
C11 C6 C7 118.8(3) ?
C11 C6 C5 120.0(3) yes
C7 C6 C5 121.2(3) yes
C8 C7 C6 119.2(4) ?
C8 C7 H7 120.4 ?
C6 C7 H7 120.4 ?
C9 C8 C7 120.8(4) ?
C9 C8 H8 119.6 ?
C7 C8 H8 119.6 ?
C8 C9 C10 120.8(4) ?
C8 C9 H9 119.6 ?
C10 C9 H9 119.6 ?
C9 C10 C11 118.4(4) ?
C9 C10 H10 120.8 ?
C11 C10 H10 120.8 ?
C6 C11 C10 122.0(3) ?
C6 C11 H11 119.0 ?
C10 C11 H11 119.0 ?
C13 C12 C17 117.9(2) ?
C13 C12 C1 122.4(2) yes
C17 C12 C1 119.6(2) yes
C12 C13 C14 120.8(3) ?
C12 C13 H13 119.6 ?
C14 C13 H13 119.6 ?
C15 C14 C13 120.7(3) ?
C15 C14 H14 119.7 ?
C13 C14 H14 119.7 ?
C14 C15 C16 120.0(3) ?
C14 C15 H15 120.0 ?
C16 C15 H15 120.0 ?
C17 C16 C15 119.8(3) ?
C17 C16 H16 120.1 ?
C15 C16 H16 120.1 ?
C16 C17 C12 120.8(3) ?
C16 C17 H17 119.6 ?
C12 C17 H17 119.6 ?

loop_
_geom_bond_atom_site_label_1
_geom_bond_atom_site_label_2
_geom_bond_site_symmetry_2
_geom_bond_distance
_geom_bond_publ_flag
S1 C2 . 1.691(3) ?
O1 C5 . 1.421(3) yes
O1 H1 . 0.8200 ?
N1 C1 . 1.287(3) yes
N1 N2 . 1.370(3) yes
N2 C2 . 1.356(3) ?
N2 H2N . 0.8600 ?
N3 C2 . 1.330(4) ?
N3 C3 . 1.489(4) yes
N3 H3N . 0.8600 ?
C1 C12 . 1.495(3) yes
C1 C5 . 1.532(3) yes
C3 C4 . 1.456(5) yes
C3 H3A . 0.9700 ?
C3 H3B . 0.9700 ?
C4 H4A . 0.9600 ?
C4 H4B . 0.9600 ?
C4 H4C . 0.9600 ?
C5 C6 . 1.517(4) yes
C5 H5 . 0.9800 ?
C6 C11 . 1.365(5) ?
C6 C7 . 1.394(4) ?
C7 C8 . 1.393(5) ?
C7 H7 . 0.9300 ?
C8 C9 . 1.359(7) ?
C8 H8 . 0.9300 ?
C9 C10 . 1.372(7) ?
C9 H9 . 0.9300 ?
C10 C11 . 1.392(5) ?
C10 H10 . 0.9300 ?
C11 H11 . 0.9300 ?
C12 C13 . 1.383(4) ?
C12 C17 . 1.393(4) ?
C13 C14 . 1.388(4) ?
C13 H13 . 0.9300 ?
C14 C15 . 1.349(5) ?
C14 H14 . 0.9300 ?
C15 C16 . 1.384(4) ?
C15 H15 . 0.9300 ?
C16 C17 . 1.383(4) ?
C16 H16 . 0.9300 ?
C17 H17 . 0.9300 ?

loop_
_geom_hbond_atom_site_label_D
_geom_hbond_atom_site_label_H
_geom_hbond_atom_site_label_A
_geom_hbond_site_symmetry_A
_geom_hbond_distance_DH
_geom_hbond_distance_HA
_geom_hbond_distance_DA
_geom_hbond_angle_DHA
N2 H2N O1 . 0.86 2.10 2.705(3) 127
N3 H3N N1 . 0.86 2.22 2.626(3) 109
O1 H1 S1 1_655 0.82 2.39 3.202(2) 168

loop_
_geom_torsion_atom_site_label_1
_geom_torsion_atom_site_label_2
_geom_torsion_atom_site_label_3
_geom_torsion_atom_site_label_4
_geom_torsion
_geom_torsion_publ_flag
C1 N1 N2 C2 179.9(2) yes
N2 N1 C1 C12 178.9(2) yes
N2 N1 C1 C5 -0.9(4) yes
C3 N3 C2 N2 -172.6(3) yes
C3 N3 C2 S1 4.9(5) yes
N1 N2 C2 N3 -7.8(4) yes
N1 N2 C2 S1 174.54(18) yes
C2 N3 C3 C4 -86.3(4) yes
N1 C1 C5 O1 43.6(3) ?
C12 C1 C5 O1 -136.2(2) ?
N1 C1 C5 C6 -78.9(3) ?
C12 C1 C5 C6 101.3(2) ?
O1 C5 C6 C11 170.8(2) ?
C1 C5 C6 C11 -64.9(3) ?
O1 C5 C6 C7 -9.1(3) ?
C1 C5 C6 C7 115.3(3) ?
C11 C6 C7 C8 0.0(4) ?
C5 C6 C7 C8 179.9(3) ?
C6 C7 C8 C9 0.9(4) ?
C7 C8 C9 C10 -1.1(5) ?
C8 C9 C10 C11 0.5(5) ?
C7 C6 C11 C10 -0.7(4) ?
C5 C6 C11 C10 179.5(3) ?
C9 C10 C11 C6 0.5(5) ?
N1 C1 C12 C13 -176.0(3) ?
C5 C1 C12 C13 3.8(4) ?
N1 C1 C12 C17 2.1(3) ?
C5 C1 C12 C17 -178.1(2) ?
C17 C12 C13 C14 -0.8(4) ?
C1 C12 C13 C14 177.3(2) ?
C12 C13 C14 C15 0.0(5) ?
C13 C14 C15 C16 0.0(5) ?
C14 C15 C16 C17 0.7(5) ?
C15 C16 C17 C12 -1.6(4) ?
C13 C12 C17 C16 1.6(4) ?
C1 C12 C17 C16 -176.6(3) ?

loop_
_cod_related_entry_id
_cod_related_entry_database
_cod_related_entry_code
1 ChemSpider 21180983
